data_7038432
loop_
_publ_author_name
'Paisley, Nathan R.'
'Lui, Melanie W.'
'McDonald, Robert'
'Ferguson, Michael J.'
'Rivard, Eric'

_publ_section_title
;
 Structurally versatile phosphine and amine donors constructed from
 N-heterocyclic olefin units.
;
_journal_issue 24
_journal_name_full 'Dalton transactions (Cambridge, England : 2003)'
_journal_page_first 9860
_journal_page_last 9870
_journal_paper_doi 10.1039/c6dt00299d
_journal_volume 45
_journal_year 2016
_chemical_formula_moiety 'C32 H12 B F24, C48 H51 Au F6 N2 P'
_chemical_formula_sum 'C80 H63 Au B F30 N2 P'
_chemical_formula_weight 1861.07
_space_group_crystal_system monoclinic
_space_group_IT_number 14
_space_group_name_Hall '-P 2yn'
_space_group_name_H-M_alt 'P 1 21/n 1'
_symmetry_space_group_name_Hall '-P 2yn'
_symmetry_space_group_name_H-M 'P 1 21/n 1'
_atom_sites_solution_hydrogens geom
_audit_creation_method SHELXL-2014/7
_audit_update_record
;
2016-01-20 deposited with the CCDC.
2016-02-18 downloaded from the CCDC.
;
_cell_angle_alpha 90
_cell_angle_beta 102.1003(18)
_cell_angle_gamma 90
_cell_formula_units_Z 4
_cell_length_a 14.0570(4)
_cell_length_b 25.1328(6)
_cell_length_c 22.7564(7)
_cell_measurement_reflns_used 9390
_cell_measurement_temperature 173(2)
_cell_measurement_theta_max 73.53
_cell_measurement_theta_min 3.97
_cell_volume 7861.0(4)
_computing_cell_refinement 'Bruker SAINT'
_computing_data_collection 'Bruker APEX2'
_computing_data_reduction 'Bruker SAINT'
_computing_molecular_graphics 'Bruker SHELXTL'
_computing_publication_material 'Bruker SHELXTL'
_computing_structure_refinement 'SHELXL-2014/7 (Sheldrick, 2014)'
_computing_structure_solution 'SHELXT-2014 (Sheldrick 2014)'
_diffrn_ambient_temperature 173(2)
_diffrn_measured_fraction_theta_full 0.972
_diffrn_measured_fraction_theta_max 0.965
_diffrn_measurement_device_type 'Bruker APEX-II CCD'
_diffrn_measurement_method '\f and \w scans'
_diffrn_radiation_type CuK\a
_diffrn_radiation_wavelength 1.54178
_diffrn_reflns_av_R_equivalents 0.0808
_diffrn_reflns_av_unetI/netI 0.0760
_diffrn_reflns_Laue_measured_fraction_full 0.972
_diffrn_reflns_Laue_measured_fraction_max 0.965
_diffrn_reflns_limit_h_max 17
_diffrn_reflns_limit_h_min -17
_diffrn_reflns_limit_k_max 31
_diffrn_reflns_limit_k_min -31
_diffrn_reflns_limit_l_max 27
_diffrn_reflns_limit_l_min -23
_diffrn_reflns_number 55754
_diffrn_reflns_point_group_measured_fraction_full 0.972
_diffrn_reflns_point_group_measured_fraction_max 0.965
_diffrn_reflns_theta_full 67.679
_diffrn_reflns_theta_max 74.210
_diffrn_reflns_theta_min 2.652
_exptl_absorpt_coefficient_mu 4.750
_exptl_absorpt_correction_T_max 1.0000
_exptl_absorpt_correction_T_min 0.3454
_exptl_absorpt_correction_type numerical
_exptl_absorpt_process_details 'SADABS 2014/5'
_exptl_crystal_colour colourless
_exptl_crystal_density_diffrn 1.573
_exptl_crystal_description plate
_exptl_crystal_F_000 3704
_exptl_crystal_size_max 0.484
_exptl_crystal_size_mid 0.130
_exptl_crystal_size_min 0.014
_refine_diff_density_max 1.078
_refine_diff_density_min -2.636
_refine_diff_density_rms 0.095
_refine_ls_extinction_method none
_refine_ls_goodness_of_fit_ref 1.014
_refine_ls_hydrogen_treatment constr
_refine_ls_matrix_type full
_refine_ls_number_parameters 1117
_refine_ls_number_reflns 15446
_refine_ls_number_restraints 0
_refine_ls_restrained_S_all 1.014
_refine_ls_R_factor_all 0.0571
_refine_ls_R_factor_gt 0.0420
_refine_ls_shift/su_max 0.012
_refine_ls_shift/su_mean 0.000
_refine_ls_structure_factor_coef Fsqd
_refine_ls_weighting_details 'w=1/[\s^2^(Fo^2^)+(0.0486P)^2^+6.0664P] where P=(Fo^2^+2Fc^2^)/3'
_refine_ls_weighting_scheme calc
_refine_ls_wR_factor_gt 0.1036
_refine_ls_wR_factor_ref 0.1156
_reflns_Friedel_coverage 0.000
_reflns_number_gt 12419
_reflns_number_total 15446
_reflns_threshold_expression 'I > 2\s(I)'
_cod_data_source_file c6dt00299d2.cif
_cod_data_source_block riv15k1
_cod_depositor_comments 'Adding full bibliography for 7038430--7038439.cif.'
_cod_database_code 7038432
_shelx_shelxl_version_number 2014/7
_shelx_space_group_comment
; 
The symmetry employed for this shelxl refinement is uniquely defined 
by the following loop, which should always be used as a source of 
symmetry information in preference to the above space-group names. 
They are only intended as comments. 
;
_shelx_estimated_absorpt_t_min 0.207
_shelx_estimated_absorpt_t_max 0.936

loop_
_space_group_symop_operation_xyz
'x, y, z'
'-x+1/2, y+1/2, -z+1/2'
'-x, -y, -z'
'x-1/2, -y-1/2, z-1/2'

loop_
_atom_site_label
_atom_site_type_symbol
_atom_site_fract_x
_atom_site_fract_y
_atom_site_fract_z
_atom_site_U_iso_or_equiv
_atom_site_adp_type
_atom_site_occupancy
_atom_site_site_symmetry_order
_atom_site_calc_flag
_atom_site_refinement_flags_posn
_atom_site_refinement_flags_adp
_atom_site_refinement_flags_occupancy
_atom_site_disorder_assembly
_atom_site_disorder_group
Au Au 0.33538(2) 0.41874(2) 0.37091(2) 0.03028(6) Uani 1 1 d . . . . .
P P 0.38454(6) 0.34982(3) 0.31930(4) 0.02656(18) Uani 1 1 d . . . . .
F1A F 0.4356(11) 0.5777(5) 0.5521(6) 0.101(6) Uani 0.5 1 d . . P A 1
F2A F 0.3437(11) 0.6420(6) 0.5275(9) 0.122(8) Uani 0.5 1 d . . P A 1
F3A F 0.4409(11) 0.6228(6) 0.4771(6) 0.094(5) Uani 0.5 1 d . . P A 1
F1B F 0.3953(14) 0.5937(6) 0.5661(5) 0.111(7) Uani 0.5 1 d . . P A 2
F2B F 0.3629(16) 0.6506(4) 0.5004(9) 0.136(9) Uani 0.5 1 d . . P A 2
F3B F 0.4777(8) 0.5984(8) 0.5011(8) 0.123(7) Uani 0.5 1 d . . P A 2
F4 F 0.0254(2) 0.60530(13) 0.41715(18) 0.0762(10) Uani 1 1 d . . . . .
F5 F 0.0024(2) 0.54327(15) 0.35230(16) 0.0710(9) Uani 1 1 d . . . . .
F6 F -0.0002(2) 0.52621(15) 0.44405(17) 0.0781(11) Uani 1 1 d . . . . .
N1 N 0.1353(2) 0.30837(11) 0.33452(15) 0.0271(6) Uani 1 1 d . . . . .
N2 N 0.1229(2) 0.34934(11) 0.24938(14) 0.0286(6) Uani 1 1 d . . . . .
C1 C 0.1835(3) 0.32103(13) 0.29143(17) 0.0274(7) Uani 1 1 d . . . . .
C2 C 0.0423(3) 0.32924(15) 0.3189(2) 0.0360(9) Uani 1 1 d . . . . .
H2A H -0.0073 0.3262 0.3414 0.043 Uiso 1 1 calc R U . . .
C3 C 0.0350(3) 0.35454(16) 0.2662(2) 0.0393(9) Uani 1 1 d . . . . .
H3A H -0.0207 0.3727 0.2445 0.047 Uiso 1 1 calc R U . . .
C4 C 0.2832(2) 0.30323(13) 0.28839(17) 0.0273(7) Uani 1 1 d . . . . .
H4A H 0.2846 0.2962 0.2458 0.033 Uiso 1 1 calc R U . . .
H4B H 0.2960 0.2690 0.3102 0.033 Uiso 1 1 calc R U . . .
C11 C 0.1715(3) 0.27344(14) 0.38510(19) 0.0318(8) Uani 1 1 d . . . . .
C12 C 0.1790(3) 0.21951(15) 0.3728(2) 0.0353(9) Uani 1 1 d . . . . .
C13 C 0.2163(3) 0.18701(17) 0.4222(3) 0.0507(12) Uani 1 1 d . . . . .
H13 H 0.2248 0.1500 0.4162 0.061 Uiso 1 1 calc R U . . .
C14 C 0.2411(4) 0.2078(2) 0.4795(3) 0.0602(14) Uani 1 1 d . . . . .
H14 H 0.2672 0.1850 0.5123 0.072 Uiso 1 1 calc R U . . .
C15 C 0.2287(4) 0.2605(2) 0.4899(2) 0.0513(11) Uani 1 1 d . . . . .
H15 H 0.2435 0.2734 0.5300 0.062 Uiso 1 1 calc R U . . .
C16 C 0.1946(3) 0.29580(17) 0.4430(2) 0.0390(9) Uani 1 1 d . . . . .
C17 C 0.1439(3) 0.19600(15) 0.3105(2) 0.0393(10) Uani 1 1 d . . . . .
H17 H 0.1541 0.2236 0.2809 0.047 Uiso 1 1 calc R U . . .
C18 C 0.1996(5) 0.1464(2) 0.2986(3) 0.0700(17) Uani 1 1 d . . . . .
H18A H 0.1732 0.1335 0.2578 0.105 Uiso 1 1 calc R U . . .
H18B H 0.2686 0.1553 0.3025 0.105 Uiso 1 1 calc R U . . .
H18C H 0.1928 0.1187 0.3277 0.105 Uiso 1 1 calc R U . . .
C19 C 0.0344(4) 0.1848(2) 0.2992(3) 0.0573(13) Uani 1 1 d . . . . .
H19A H 0.0127 0.1696 0.2589 0.086 Uiso 1 1 calc R U . . .
H19B H 0.0211 0.1595 0.3293 0.086 Uiso 1 1 calc R U . . .
H19C H -0.0006 0.2180 0.3022 0.086 Uiso 1 1 calc R U . . .
C20 C 0.1803(4) 0.35410(18) 0.4565(2) 0.0470(11) Uani 1 1 d . . . . .
H20 H 0.1787 0.3746 0.4187 0.056 Uiso 1 1 calc R U . . .
C21 C 0.2624(5) 0.3765(2) 0.5043(2) 0.0708(17) Uani 1 1 d . . . . .
H21A H 0.2495 0.4141 0.5112 0.106 Uiso 1 1 calc R U . . .
H21B H 0.2669 0.3566 0.5417 0.106 Uiso 1 1 calc R U . . .
H21C H 0.3239 0.3734 0.4907 0.106 Uiso 1 1 calc R U . . .
C22 C 0.0820(5) 0.3626(2) 0.4748(3) 0.0690(16) Uani 1 1 d . . . . .
H22A H 0.0296 0.3479 0.4437 0.103 Uiso 1 1 calc R U . . .
H22B H 0.0826 0.3444 0.5131 0.103 Uiso 1 1 calc R U . . .
H22C H 0.0711 0.4007 0.4794 0.103 Uiso 1 1 calc R U . . .
C31 C 0.1438(3) 0.36540(16) 0.19179(19) 0.0347(8) Uani 1 1 d . . . . .
C32 C 0.1318(3) 0.32692(18) 0.1465(2) 0.0434(10) Uani 1 1 d . . . . .
C33 C 0.1556(4) 0.3430(2) 0.0921(2) 0.0590(13) Uani 1 1 d . . . . .
H33 H 0.1492 0.3184 0.0598 0.071 Uiso 1 1 calc R U . . .
C34 C 0.1878(4) 0.3933(3) 0.0853(3) 0.0644(15) Uani 1 1 d . . . . .
H34 H 0.2053 0.4028 0.0486 0.077 Uiso 1 1 calc R U . . .
C35 C 0.1956(4) 0.4309(2) 0.1301(2) 0.0534(12) Uani 1 1 d . . . . .
H35 H 0.2159 0.4660 0.1232 0.064 Uiso 1 1 calc R U . . .
C36 C 0.1738(3) 0.41791(16) 0.1858(2) 0.0406(9) Uani 1 1 d . . . . .
C37 C 0.0911(4) 0.27159(18) 0.1524(2) 0.0507(12) Uani 1 1 d . . . . .
H37 H 0.0873 0.2662 0.1953 0.061 Uiso 1 1 calc R U . . .
C38 C 0.1569(4) 0.2290(3) 0.1357(4) 0.097(3) Uani 1 1 d . . . . .
H38A H 0.2226 0.2331 0.1604 0.145 Uiso 1 1 calc R U . . .
H38B H 0.1315 0.1938 0.1428 0.145 Uiso 1 1 calc R U . . .
H38C H 0.1594 0.2326 0.0932 0.145 Uiso 1 1 calc R U . . .
C39 C -0.0100(4) 0.2652(2) 0.1143(3) 0.0639(15) Uani 1 1 d . . . . .
H39A H -0.0526 0.2928 0.1250 0.096 Uiso 1 1 calc R U . . .
H39B H -0.0075 0.2688 0.0717 0.096 Uiso 1 1 calc R U . . .
H39C H -0.0355 0.2300 0.1213 0.096 Uiso 1 1 calc R U . . .
C40 C 0.1812(3) 0.45879(17) 0.2355(2) 0.0442(10) Uani 1 1 d . . . . .
H40 H 0.1952 0.4393 0.2746 0.053 Uiso 1 1 calc R U . . .
C41 C 0.2634(4) 0.4989(2) 0.2366(3) 0.0653(15) Uani 1 1 d . . . . .
H41A H 0.2646 0.5243 0.2695 0.098 Uiso 1 1 calc R U . . .
H41B H 0.3257 0.4801 0.2428 0.098 Uiso 1 1 calc R U . . .
H41C H 0.2526 0.5181 0.1983 0.098 Uiso 1 1 calc R U . . .
C42 C 0.0836(4) 0.4882(2) 0.2310(3) 0.0593(13) Uani 1 1 d . . . . .
H42A H 0.0899 0.5144 0.2634 0.089 Uiso 1 1 calc R U . . .
H42B H 0.0661 0.5064 0.1921 0.089 Uiso 1 1 calc R U . . .
H42C H 0.0326 0.4625 0.2346 0.089 Uiso 1 1 calc R U . . .
C51 C 0.4749(3) 0.30312(14) 0.35972(18) 0.0307(8) Uani 1 1 d . . . . .
C52 C 0.4520(3) 0.27500(17) 0.4069(2) 0.0403(9) Uani 1 1 d . . . . .
H52 H 0.3918 0.2811 0.4185 0.048 Uiso 1 1 calc R U . . .
C53 C 0.5171(4) 0.23761(19) 0.4376(2) 0.0490(11) Uani 1 1 d . . . . .
H53 H 0.5005 0.2174 0.4693 0.059 Uiso 1 1 calc R U . . .
C54 C 0.6052(3) 0.22999(18) 0.4221(2) 0.0475(11) Uani 1 1 d . . . . .
H54 H 0.6498 0.2047 0.4432 0.057 Uiso 1 1 calc R U . . .
C55 C 0.6292(3) 0.25891(19) 0.3760(2) 0.0510(12) Uani 1 1 d . . . . .
H55 H 0.6908 0.2540 0.3659 0.061 Uiso 1 1 calc R U . . .
C56 C 0.5639(3) 0.29509(17) 0.3443(2) 0.0408(9) Uani 1 1 d . . . . .
H56 H 0.5802 0.3145 0.3119 0.049 Uiso 1 1 calc R U . . .
C61 C 0.4340(3) 0.37206(13) 0.25597(19) 0.0313(8) Uani 1 1 d . . . . .
C62 C 0.4153(3) 0.34896(17) 0.1995(2) 0.0425(10) Uani 1 1 d . . . . .
H62 H 0.3698 0.3206 0.1907 0.051 Uiso 1 1 calc R U . . .
C63 C 0.4626(4) 0.3671(2) 0.1562(2) 0.0517(12) Uani 1 1 d . . . . .
H63 H 0.4483 0.3515 0.1173 0.062 Uiso 1 1 calc R U . . .
C64 C 0.5302(4) 0.40735(19) 0.1683(2) 0.0508(12) Uani 1 1 d . . . . .
H64 H 0.5633 0.4190 0.1382 0.061 Uiso 1 1 calc R U . . .
C65 C 0.5495(4) 0.4305(2) 0.2243(3) 0.0571(13) Uani 1 1 d . . . . .
H65 H 0.5958 0.4585 0.2330 0.069 Uiso 1 1 calc R U . . .
C66 C 0.5020(4) 0.41339(17) 0.2678(2) 0.0466(11) Uani 1 1 d . . . . .
H66 H 0.5154 0.4298 0.3063 0.056 Uiso 1 1 calc R U . . .
C71 C 0.2849(3) 0.48422(13) 0.41033(18) 0.0312(8) Uani 1 1 d . . . . .
C72 C 0.3487(3) 0.51919(14) 0.44616(19) 0.0332(8) Uani 1 1 d . . . . .
H72 H 0.4165 0.5117 0.4548 0.040 Uiso 1 1 calc R U . . .
C73 C 0.3151(3) 0.56485(16) 0.4694(2) 0.0383(9) Uani 1 1 d . . . . .
C74 C 0.2165(3) 0.57709(15) 0.4572(2) 0.0396(9) Uani 1 1 d . . . . .
H74 H 0.1937 0.6085 0.4728 0.048 Uiso 1 1 calc R U . . .
C75 C 0.1521(3) 0.54267(16) 0.4218(2) 0.0386(9) Uani 1 1 d . . . . .
C76 C 0.1868(3) 0.49668(15) 0.39882(19) 0.0360(9) Uani 1 1 d . . . . .
H76 H 0.1418 0.4733 0.3746 0.043 Uiso 1 1 calc R U . . .
C77 C 0.3860(4) 0.60165(19) 0.5078(2) 0.0492(11) Uani 1 1 d . . . . .
C78 C 0.0456(4) 0.5542(2) 0.4092(2) 0.0503(12) Uani 1 1 d . . . . .
F7 F -0.10538(19) 0.36297(11) 0.69496(16) 0.0620(8) Uani 1 1 d . . . . .
F8 F -0.1051(2) 0.28721(13) 0.73601(16) 0.0679(9) Uani 1 1 d . . . . .
F9 F -0.0936(2) 0.29252(16) 0.64424(17) 0.0806(11) Uani 1 1 d . . . . .
F10A F 0.3161(13) 0.2090(6) 0.7661(9) 0.134(6) Uani 0.5 1 d . . P B 1
F11A F 0.2083(9) 0.1845(6) 0.6982(12) 0.130(10) Uani 0.5 1 d . . P B 1
F12A F 0.315(2) 0.2384(6) 0.6815(16) 0.198(12) Uani 0.5 1 d . . P B 1
F10B F 0.3441(6) 0.2294(6) 0.7299(9) 0.096(5) Uani 0.5 1 d . . P B 2
F11B F 0.2251(17) 0.1821(5) 0.7279(13) 0.148(11) Uani 0.5 1 d . . P B 2
F12B F 0.2451(14) 0.2208(7) 0.6509(5) 0.112(6) Uani 0.5 1 d . . P B 2
F13 F 0.0072(2) 0.39395(14) 0.97623(15) 0.0684(9) Uani 1 1 d . . . . .
F14 F -0.0902(2) 0.45681(12) 0.94278(16) 0.0648(9) Uani 1 1 d . . . . .
F15 F -0.0765(2) 0.39001(16) 0.88727(15) 0.0783(11) Uani 1 1 d . . . . .
F16 F 0.2579(2) 0.59898(12) 0.91187(18) 0.0727(10) Uani 1 1 d . . . . .
F17 F 0.1294(3) 0.61355(12) 0.85179(19) 0.0977(14) Uani 1 1 d . . . . .
F18 F 0.1298(4) 0.60749(14) 0.9449(2) 0.126(2) Uani 1 1 d . . . . .
F19 F 0.5035(3) 0.28897(16) 1.02218(18) 0.0884(12) Uani 1 1 d . . . . .
F20 F 0.4240(5) 0.25134(14) 0.9449(2) 0.138(2) Uani 1 1 d . . . . .
F21 F 0.3516(3) 0.2911(2) 1.0030(2) 0.1191(19) Uani 1 1 d . . . . .
F22A F 0.5623(12) 0.5086(7) 0.9523(8) 0.095(7) Uani 0.5 1 d . . P C 1
F23A F 0.6092(9) 0.4795(6) 0.8802(6) 0.085(5) Uani 0.5 1 d . . P C 1
F24A F 0.6651(8) 0.4453(4) 0.9621(7) 0.094(5) Uani 0.5 1 d . . P C 1
F22B F 0.6453(13) 0.4573(8) 0.9041(12) 0.185(12) Uani 0.5 1 d . . P C 2
F23B F 0.6262(10) 0.4620(6) 0.9937(6) 0.127(5) Uani 0.5 1 d . . P C 2
F24B F 0.5542(13) 0.5120(6) 0.9323(9) 0.113(8) Uani 0.5 1 d . . P C 2
F25 F 0.4472(3) 0.38469(13) 0.6402(2) 0.0866(12) Uani 1 1 d . . . . .
F26 F 0.4390(3) 0.45415(16) 0.58901(17) 0.0850(12) Uani 1 1 d . . . . .
F27 F 0.5296(2) 0.4512(2) 0.6764(2) 0.1095(17) Uani 1 1 d . . . . .
F28 F 0.1504(3) 0.56408(18) 0.58832(18) 0.0962(14) Uani 1 1 d . . . . .
F29 F 0.0895(4) 0.56754(18) 0.6638(2) 0.1149(19) Uani 1 1 d . . . . .
F30 F 0.2216(4) 0.60693(14) 0.6621(3) 0.149(2) Uani 1 1 d . . . . .
C81 C 0.1905(3) 0.35986(14) 0.77379(19) 0.0327(8) Uani 1 1 d . . . . .
C82 C 0.2421(3) 0.31528(15) 0.7609(2) 0.0369(9) Uani 1 1 d . . . . .
H82 H 0.3104 0.3139 0.7758 0.044 Uiso 1 1 calc R U . . .
C83 C 0.1965(3) 0.27299(15) 0.7270(2) 0.0404(10) Uani 1 1 d . . . . .
C84 C 0.0976(3) 0.27239(16) 0.7052(2) 0.0426(10) Uani 1 1 d . . . . .
H84 H 0.0666 0.2431 0.6826 0.051 Uiso 1 1 calc R U . . .
C85 C 0.0442(3) 0.31650(15) 0.7176(2) 0.0358(9) Uani 1 1 d . . . . .
C86 C 0.0908(3) 0.35918(14) 0.75019(19) 0.0342(8) Uani 1 1 d . . . . .
H86 H 0.0531 0.3892 0.7567 0.041 Uiso 1 1 calc R U . . .
C87 C 0.2547(4) 0.2266(2) 0.7128(4) 0.0676(17) Uani 1 1 d . . . . .
C88 C -0.0638(3) 0.31544(18) 0.6979(2) 0.0466(11) Uani 1 1 d . . . . .
C91 C 0.1797(3) 0.44535(14) 0.84597(19) 0.0317(8) Uani 1 1 d . . . . .
C92 C 0.1078(3) 0.42211(14) 0.8711(2) 0.0340(8) Uani 1 1 d . . . . .
H92 H 0.0949 0.3852 0.8648 0.041 Uiso 1 1 calc R U . . .
C93 C 0.0537(3) 0.45071(15) 0.90519(18) 0.0332(8) Uani 1 1 d . . . . .
C94 C 0.0713(3) 0.50472(16) 0.91647(19) 0.0371(9) Uani 1 1 d . . . . .
H94 H 0.0342 0.5248 0.9390 0.045 Uiso 1 1 calc R U . . .
C95 C 0.1450(3) 0.52783(15) 0.89352(19) 0.0345(8) Uani 1 1 d . . . . .
C96 C 0.1977(3) 0.49944(14) 0.85932(19) 0.0346(8) Uani 1 1 d . . . . .
H96 H 0.2476 0.5170 0.8444 0.041 Uiso 1 1 calc R U . . .
C97 C -0.0251(3) 0.42320(17) 0.9279(2) 0.0401(9) Uani 1 1 d . . . . .
C98 C 0.1648(4) 0.58639(16) 0.9025(2) 0.0457(11) Uani 1 1 d . . . . .
C101 C 0.3445(3) 0.39849(15) 0.8573(2) 0.0338(8) Uani 1 1 d . . . . .
C102 C 0.3493(3) 0.35359(15) 0.8942(2) 0.0371(9) Uani 1 1 d . . . . .
H102 H 0.2973 0.3287 0.8864 0.044 Uiso 1 1 calc R U . . .
C103 C 0.4270(3) 0.34397(17) 0.9417(2) 0.0411(10) Uani 1 1 d . . . . .
C104 C 0.5045(3) 0.37924(17) 0.9552(2) 0.0432(10) Uani 1 1 d . . . . .
H104 H 0.5580 0.3726 0.9875 0.052 Uiso 1 1 calc R U . . .
C105 C 0.5014(3) 0.42441(16) 0.9198(2) 0.0422(10) Uani 1 1 d . . . . .
C106 C 0.4235(3) 0.43317(15) 0.8720(2) 0.0368(9) Uani 1 1 d . . . . .
H106 H 0.4241 0.4641 0.8481 0.044 Uiso 1 1 calc R U . . .
C107 C 0.4270(4) 0.2939(2) 0.9774(3) 0.0616(14) Uani 1 1 d . . . . .
C108 C 0.5836(4) 0.46330(19) 0.9334(3) 0.0583(14) Uani 1 1 d . . . . .
C111 C 0.2702(3) 0.44755(14) 0.75113(19) 0.0314(8) Uani 1 1 d . . . . .
C112 C 0.3454(3) 0.43202(14) 0.72342(19) 0.0324(8) Uani 1 1 d . . . . .
H112 H 0.3868 0.4037 0.7406 0.039 Uiso 1 1 calc R U . . .
C113 C 0.3619(3) 0.45650(15) 0.6715(2) 0.0362(9) Uani 1 1 d . . . . .
C114 C 0.3055(3) 0.49824(16) 0.6457(2) 0.0412(10) Uani 1 1 d . . . . .
H114 H 0.3170 0.5150 0.6104 0.049 Uiso 1 1 calc R U . . .
C115 C 0.2303(3) 0.51551(16) 0.6728(2) 0.0399(9) Uani 1 1 d . . . . .
C116 C 0.2129(3) 0.48994(14) 0.7238(2) 0.0348(8) Uani 1 1 d . . . . .
H116 H 0.1601 0.5017 0.7406 0.042 Uiso 1 1 calc R U . . .
C117 C 0.4444(4) 0.4372(2) 0.6450(2) 0.0469(11) Uani 1 1 d . . . . .
C118 C 0.1734(4) 0.5632(2) 0.6473(3) 0.0596(14) Uani 1 1 d . . . . .
B B 0.2463(3) 0.41244(16) 0.8072(2) 0.0318(9) Uani 1 1 d . . . . .

loop_
_atom_site_aniso_label
_atom_site_aniso_U_11
_atom_site_aniso_U_22
_atom_site_aniso_U_33
_atom_site_aniso_U_23
_atom_site_aniso_U_13
_atom_site_aniso_U_12
Au 0.03038(9) 0.02201(8) 0.03703(10) -0.00424(6) 0.00385(6) 0.00081(5)
P 0.0255(4) 0.0183(3) 0.0348(5) -0.0035(3) 0.0040(4) -0.0002(3)
F1A 0.107(10) 0.070(6) 0.084(10) 0.000(6) -0.074(8) -0.018(6)
F2A 0.078(6) 0.111(13) 0.167(17) -0.114(13) 0.003(9) 0.019(8)
F3A 0.109(11) 0.094(9) 0.085(8) -0.029(6) 0.034(8) -0.069(8)
F1B 0.171(15) 0.118(12) 0.046(6) -0.023(6) 0.025(7) -0.093(11)
F2B 0.187(19) 0.030(4) 0.144(15) -0.004(7) -0.076(12) -0.022(7)
F3B 0.055(6) 0.175(15) 0.141(15) -0.122(12) 0.027(7) -0.041(7)
F4 0.063(2) 0.066(2) 0.104(3) 0.0022(19) 0.0280(19) 0.0304(16)
F5 0.0435(17) 0.097(3) 0.068(2) -0.0025(19) 0.0029(15) 0.0201(16)
F6 0.0550(19) 0.094(2) 0.094(3) 0.031(2) 0.0346(18) 0.0081(17)
N1 0.0251(15) 0.0213(13) 0.0337(18) 0.0017(11) 0.0034(12) 0.0022(11)
N2 0.0300(16) 0.0246(13) 0.0290(17) 0.0023(12) 0.0012(12) 0.0044(12)
C1 0.0271(18) 0.0199(14) 0.034(2) 0.0010(13) 0.0046(15) 0.0015(13)
C2 0.0285(19) 0.0335(18) 0.048(3) 0.0014(16) 0.0113(17) 0.0051(15)
C3 0.029(2) 0.038(2) 0.048(3) 0.0052(18) 0.0017(17) 0.0114(16)
C4 0.0237(17) 0.0220(15) 0.035(2) 0.0007(13) 0.0042(14) 0.0023(12)
C11 0.0285(18) 0.0292(17) 0.037(2) 0.0096(15) 0.0065(16) 0.0023(14)
C12 0.0280(19) 0.0286(17) 0.049(3) 0.0085(16) 0.0079(17) 0.0011(14)
C13 0.050(3) 0.033(2) 0.068(4) 0.023(2) 0.010(2) 0.0100(19)
C14 0.061(3) 0.054(3) 0.061(4) 0.028(3) 0.001(3) 0.008(2)
C15 0.056(3) 0.055(3) 0.040(3) 0.014(2) 0.003(2) 0.003(2)
C16 0.038(2) 0.043(2) 0.036(2) 0.0081(17) 0.0065(18) -0.0008(17)
C17 0.036(2) 0.0233(17) 0.059(3) 0.0004(16) 0.011(2) -0.0032(15)
C18 0.076(4) 0.044(3) 0.094(5) -0.005(3) 0.025(4) 0.014(3)
C19 0.044(3) 0.052(3) 0.074(4) -0.012(3) 0.009(3) -0.017(2)
C20 0.061(3) 0.042(2) 0.039(3) -0.0026(18) 0.014(2) -0.007(2)
C21 0.103(5) 0.067(3) 0.035(3) -0.004(2) -0.002(3) -0.028(3)
C22 0.085(4) 0.060(3) 0.071(4) -0.006(3) 0.037(3) 0.012(3)
C31 0.032(2) 0.038(2) 0.031(2) 0.0038(16) 0.0000(16) 0.0035(16)
C32 0.044(2) 0.047(2) 0.035(2) -0.0030(18) -0.0021(18) 0.0094(19)
C33 0.065(3) 0.076(4) 0.033(3) -0.006(2) 0.002(2) 0.005(3)
C34 0.061(3) 0.093(4) 0.039(3) 0.009(3) 0.009(2) -0.001(3)
C35 0.046(3) 0.065(3) 0.046(3) 0.020(2) 0.002(2) -0.002(2)
C36 0.038(2) 0.040(2) 0.039(3) 0.0081(17) -0.0019(18) 0.0021(17)
C37 0.068(3) 0.039(2) 0.037(3) -0.0070(18) -0.007(2) 0.009(2)
C38 0.047(3) 0.061(4) 0.168(8) -0.047(4) -0.009(4) 0.018(3)
C39 0.052(3) 0.057(3) 0.083(4) 0.006(3) 0.015(3) 0.005(2)
C40 0.047(3) 0.034(2) 0.045(3) 0.0077(18) -0.0066(19) -0.0020(18)
C41 0.076(4) 0.042(3) 0.073(4) 0.013(2) 0.003(3) -0.018(3)
C42 0.061(3) 0.055(3) 0.053(3) -0.001(2) -0.008(2) 0.017(2)
C51 0.0304(19) 0.0244(16) 0.035(2) -0.0052(14) 0.0026(15) 0.0005(13)
C52 0.035(2) 0.044(2) 0.040(3) 0.0039(18) 0.0047(18) 0.0051(17)
C53 0.050(3) 0.050(2) 0.043(3) 0.012(2) 0.000(2) 0.005(2)
C54 0.051(3) 0.043(2) 0.044(3) 0.0022(19) 0.000(2) 0.020(2)
C55 0.044(3) 0.051(3) 0.059(3) 0.001(2) 0.014(2) 0.022(2)
C56 0.036(2) 0.040(2) 0.046(3) -0.0003(18) 0.0087(19) 0.0108(17)
C61 0.0296(19) 0.0222(15) 0.040(2) 0.0018(14) 0.0032(16) -0.0010(13)
C62 0.049(3) 0.039(2) 0.042(3) -0.0072(18) 0.014(2) -0.0133(18)
C63 0.059(3) 0.056(3) 0.043(3) -0.001(2) 0.018(2) -0.005(2)
C64 0.053(3) 0.050(2) 0.054(3) 0.014(2) 0.022(2) -0.005(2)
C65 0.061(3) 0.049(3) 0.062(4) 0.002(2) 0.016(3) -0.024(2)
C66 0.052(3) 0.039(2) 0.050(3) -0.0060(19) 0.013(2) -0.0189(19)
C71 0.0332(19) 0.0227(15) 0.037(2) -0.0045(14) 0.0066(16) 0.0058(14)
C72 0.036(2) 0.0271(17) 0.036(2) -0.0074(15) 0.0062(16) -0.0010(15)
C73 0.046(2) 0.0337(19) 0.035(2) -0.0049(16) 0.0082(18) -0.0034(17)
C74 0.049(2) 0.0314(19) 0.040(2) -0.0057(16) 0.0143(19) 0.0070(17)
C75 0.042(2) 0.0355(19) 0.040(2) 0.0037(17) 0.0135(19) 0.0084(17)
C76 0.034(2) 0.0327(18) 0.041(2) -0.0056(16) 0.0076(17) 0.0004(15)
C77 0.059(3) 0.038(2) 0.050(3) -0.017(2) 0.010(2) -0.008(2)
C78 0.046(3) 0.053(3) 0.056(3) 0.004(2) 0.018(2) 0.014(2)
F7 0.0347(14) 0.0475(15) 0.097(3) 0.0070(15) -0.0008(15) 0.0021(12)
F8 0.0371(15) 0.0695(19) 0.098(3) 0.0282(18) 0.0154(15) -0.0112(13)
F9 0.0504(18) 0.101(3) 0.080(3) -0.033(2) -0.0102(16) -0.0091(18)
F10A 0.101(10) 0.071(8) 0.212(18) -0.035(9) -0.007(10) 0.048(7)
F11A 0.050(5) 0.064(9) 0.27(2) -0.107(13) 0.014(9) -0.008(5)
F12A 0.25(3) 0.099(9) 0.32(3) -0.016(19) 0.25(2) 0.022(16)
F10B 0.031(4) 0.084(9) 0.164(14) -0.072(10) 0.001(6) 0.017(4)
F11B 0.19(2) 0.031(6) 0.26(2) 0.040(10) 0.144(18) 0.034(8)
F12B 0.148(12) 0.115(11) 0.068(6) -0.040(6) 0.010(7) 0.063(9)
F13 0.0632(19) 0.080(2) 0.065(2) 0.0373(18) 0.0222(16) 0.0042(16)
F14 0.0539(17) 0.0622(18) 0.089(2) 0.0132(16) 0.0388(17) 0.0133(14)
F15 0.069(2) 0.110(3) 0.063(2) -0.0276(19) 0.0300(17) -0.053(2)
F16 0.061(2) 0.0402(14) 0.114(3) -0.0105(17) 0.0115(19) -0.0136(14)
F17 0.135(4) 0.0364(16) 0.095(3) 0.0091(17) -0.035(3) -0.0021(19)
F18 0.201(5) 0.0515(19) 0.172(5) -0.058(2) 0.143(4) -0.050(3)
F19 0.074(2) 0.095(3) 0.084(3) 0.051(2) -0.0108(19) 0.002(2)
F20 0.272(7) 0.0388(19) 0.088(3) 0.0174(19) 0.004(4) 0.007(3)
F21 0.076(3) 0.141(4) 0.145(4) 0.096(3) 0.034(3) 0.000(3)
F22A 0.101(12) 0.071(9) 0.128(12) -0.048(8) 0.059(11) -0.039(8)
F23A 0.056(7) 0.119(11) 0.076(6) 0.008(7) 0.008(5) -0.048(6)
F24A 0.051(6) 0.063(5) 0.140(13) 0.006(7) -0.044(7) -0.008(4)
F22B 0.103(15) 0.17(2) 0.33(3) -0.17(2) 0.141(19) -0.090(13)
F23B 0.112(10) 0.123(11) 0.105(10) 0.026(7) -0.069(7) -0.071(8)
F24B 0.089(9) 0.033(5) 0.178(17) 0.003(7) -0.064(10) -0.014(5)
F25 0.103(3) 0.0567(19) 0.120(3) -0.005(2) 0.069(3) 0.0168(19)
F26 0.091(3) 0.107(3) 0.071(3) 0.019(2) 0.048(2) 0.025(2)
F27 0.0358(17) 0.181(5) 0.114(3) -0.075(3) 0.0212(19) -0.014(2)
F28 0.111(3) 0.113(3) 0.066(3) 0.041(2) 0.022(2) 0.054(3)
F29 0.133(4) 0.111(3) 0.124(4) 0.072(3) 0.083(3) 0.090(3)
F30 0.171(5) 0.0319(18) 0.205(6) 0.019(3) -0.048(4) 0.008(2)
C81 0.033(2) 0.0246(16) 0.043(2) 0.0025(15) 0.0136(17) -0.0026(14)
C82 0.0286(19) 0.0297(17) 0.055(3) 0.0001(17) 0.0141(18) -0.0016(15)
C83 0.039(2) 0.0290(18) 0.056(3) -0.0076(17) 0.015(2) -0.0018(16)
C84 0.042(2) 0.0320(19) 0.054(3) -0.0073(18) 0.012(2) -0.0082(17)
C85 0.032(2) 0.0333(18) 0.043(2) 0.0026(16) 0.0083(17) -0.0049(15)
C86 0.033(2) 0.0272(17) 0.044(2) 0.0023(15) 0.0108(17) -0.0005(15)
C87 0.050(3) 0.043(3) 0.112(6) -0.021(3) 0.023(3) 0.002(2)
C88 0.038(2) 0.038(2) 0.062(3) -0.001(2) 0.006(2) -0.0066(18)
C91 0.0277(18) 0.0262(17) 0.040(2) 0.0009(15) 0.0052(16) 0.0020(14)
C92 0.0316(19) 0.0268(17) 0.043(2) 0.0031(15) 0.0077(17) 0.0009(14)
C93 0.034(2) 0.0340(18) 0.031(2) 0.0011(15) 0.0061(16) -0.0013(15)
C94 0.043(2) 0.038(2) 0.033(2) -0.0026(16) 0.0128(18) 0.0078(17)
C95 0.039(2) 0.0274(18) 0.035(2) -0.0033(15) 0.0023(17) -0.0006(15)
C96 0.032(2) 0.0284(17) 0.043(2) 0.0030(15) 0.0078(17) -0.0014(15)
C97 0.043(2) 0.042(2) 0.037(2) 0.0009(17) 0.0142(19) 0.0002(18)
C98 0.052(3) 0.031(2) 0.054(3) -0.0037(18) 0.012(2) 0.0028(18)
C101 0.0294(19) 0.0276(17) 0.045(3) -0.0005(15) 0.0103(17) 0.0036(14)
C102 0.033(2) 0.0306(18) 0.049(3) 0.0023(17) 0.0116(18) 0.0008(15)
C103 0.042(2) 0.038(2) 0.044(3) 0.0046(18) 0.0087(19) 0.0042(17)
C104 0.039(2) 0.044(2) 0.043(3) 0.0009(19) -0.0008(19) 0.0067(18)
C105 0.033(2) 0.036(2) 0.053(3) -0.0046(18) -0.0007(19) -0.0005(17)
C106 0.031(2) 0.0287(17) 0.049(3) 0.0007(16) 0.0047(18) -0.0009(15)
C107 0.063(3) 0.054(3) 0.063(4) 0.021(3) 0.001(3) 0.000(3)
C108 0.047(3) 0.039(2) 0.080(4) -0.005(2) -0.008(3) -0.006(2)
C111 0.0258(18) 0.0231(16) 0.044(2) -0.0009(15) 0.0045(16) -0.0016(13)
C112 0.0287(19) 0.0253(16) 0.043(2) 0.0001(15) 0.0073(16) 0.0003(14)
C113 0.034(2) 0.0316(18) 0.045(3) -0.0024(16) 0.0141(18) -0.0059(15)
C114 0.046(2) 0.036(2) 0.044(3) 0.0013(17) 0.013(2) -0.0058(17)
C115 0.040(2) 0.0313(19) 0.047(3) 0.0065(17) 0.0052(19) -0.0001(17)
C116 0.034(2) 0.0276(17) 0.044(2) 0.0018(16) 0.0105(18) 0.0026(15)
C117 0.046(3) 0.053(2) 0.046(3) -0.004(2) 0.016(2) -0.002(2)
C118 0.070(4) 0.045(3) 0.067(4) 0.016(2) 0.021(3) 0.015(2)
B 0.027(2) 0.0248(18) 0.044(3) 0.0008(17) 0.0094(18) -0.0024(15)

loop_
_atom_type_symbol
_atom_type_description
_atom_type_scat_dispersion_real
_atom_type_scat_dispersion_imag
_atom_type_scat_source
C C 0.0181 0.0091 'International Tables Vol C Tables 4.2.6.8 and 6.1.1.4'
H H 0.0000 0.0000 'International Tables Vol C Tables 4.2.6.8 and 6.1.1.4'
B B 0.0090 0.0039 'International Tables Vol C Tables 4.2.6.8 and 6.1.1.4'
N N 0.0311 0.0180 'International Tables Vol C Tables 4.2.6.8 and 6.1.1.4'
F F 0.0727 0.0534 'International Tables Vol C Tables 4.2.6.8 and 6.1.1.4'
P P 0.2955 0.4335 'International Tables Vol C Tables 4.2.6.8 and 6.1.1.4'
Au Au -4.4197 7.2980 'International Tables Vol C Tables 4.2.6.8 and 6.1.1.4'

loop_
_geom_angle_atom_site_label_1
_geom_angle_atom_site_label_2
_geom_angle_atom_site_label_3
_geom_angle
C71 Au P 174.82(11)
C61 P C51 104.80(17)
C61 P C4 106.46(18)
C51 P C4 100.49(16)
C61 P Au 112.52(12)
C51 P Au 118.81(13)
C4 P Au 112.43(11)
C1 N1 C2 108.5(3)
C1 N1 C11 125.2(3)
C2 N1 C11 126.0(3)
C1 N2 C3 109.0(3)
C1 N2 C31 124.7(3)
C3 N2 C31 125.9(3)
N1 C1 N2 107.7(3)
N1 C1 C4 126.0(3)
N2 C1 C4 126.1(3)
C3 C2 N1 107.5(3)
C2 C3 N2 107.4(3)
C1 C4 P 116.5(2)
C12 C11 C16 124.5(4)
C12 C11 N1 117.2(4)
C16 C11 N1 118.3(3)
C11 C12 C13 115.9(4)
C11 C12 C17 122.9(4)
C13 C12 C17 121.1(4)
C14 C13 C12 121.1(4)
C15 C14 C13 121.1(5)
C14 C15 C16 121.4(5)
C15 C16 C11 116.0(4)
C15 C16 C20 119.8(4)
C11 C16 C20 124.1(4)
C12 C17 C18 114.0(4)
C12 C17 C19 110.3(4)
C18 C17 C19 110.8(4)
C21 C20 C16 113.0(5)
C21 C20 C22 110.3(5)
C16 C20 C22 110.6(4)
C32 C31 C36 125.0(4)
C32 C31 N2 117.1(4)
C36 C31 N2 118.0(4)
C31 C32 C33 115.8(4)
C31 C32 C37 123.9(4)
C33 C32 C37 120.2(4)
C34 C33 C32 120.8(5)
C33 C34 C35 121.9(5)
C34 C35 C36 120.7(5)
C31 C36 C35 115.7(4)
C31 C36 C40 122.8(4)
C35 C36 C40 121.5(4)
C39 C37 C38 109.5(4)
C39 C37 C32 111.9(4)
C38 C37 C32 111.3(5)
C36 C40 C41 113.2(4)
C36 C40 C42 110.8(4)
C41 C40 C42 110.1(4)
C52 C51 C56 119.6(4)
C52 C51 P 118.0(3)
C56 C51 P 122.4(3)
C51 C52 C53 120.0(4)
C54 C53 C52 119.9(4)
C53 C54 C55 120.1(4)
C54 C55 C56 120.2(4)
C55 C56 C51 120.0(4)
C62 C61 C66 118.6(4)
C62 C61 P 125.3(3)
C66 C61 P 115.9(3)
C63 C62 C61 120.0(4)
C64 C63 C62 121.1(5)
C63 C64 C65 119.3(4)
C66 C65 C64 120.2(4)
C65 C66 C61 120.7(5)
C76 C71 C72 117.6(3)
C76 C71 Au 121.1(3)
C72 C71 Au 121.2(3)
C73 C72 C71 121.1(4)
C72 C73 C74 120.8(4)
C72 C73 C77 119.6(4)
C74 C73 C77 119.6(4)
C75 C74 C73 118.8(4)
C74 C75 C76 119.9(4)
C74 C75 C78 119.8(4)
C76 C75 C78 120.3(4)
C71 C76 C75 121.9(4)
F1A C77 F3A 110.1(10)
F1A C77 F2A 108.3(11)
F3A C77 F2A 103.8(11)
F2B C77 F1B 104.3(10)
F2B C77 F3B 105.6(12)
F1B C77 F3B 102.2(10)
F1A C77 C73 111.3(6)
F3A C77 C73 110.3(7)
F2B C77 C73 113.5(9)
F2A C77 C73 112.7(8)
F1B C77 C73 114.0(7)
F3B C77 C73 115.9(6)
F6 C78 F4 106.6(4)
F6 C78 F5 107.0(5)
F4 C78 F5 105.3(4)
F6 C78 C75 112.0(4)
F4 C78 C75 113.2(4)
F5 C78 C75 112.2(4)
C86 C81 C82 115.7(4)
C86 C81 B 122.2(3)
C82 C81 B 121.6(3)
C83 C82 C81 122.1(4)
C84 C83 C82 121.5(4)
C84 C83 C87 118.1(4)
C82 C83 C87 120.4(4)
C83 C84 C85 117.6(4)
C86 C85 C84 120.4(4)
C86 C85 C88 120.8(4)
C84 C85 C88 118.7(4)
C85 C86 C81 122.7(4)
F11A C87 F12A 115.2(14)
F10B C87 F11B 109.6(13)
F10B C87 F12B 101.5(10)
F11B C87 F12B 102.4(12)
F11A C87 F10A 98.9(12)
F12A C87 F10A 101.5(15)
F10B C87 C83 117.0(6)
F11A C87 C83 116.0(8)
F12A C87 C83 113.8(9)
F11B C87 C83 113.8(9)
F12B C87 C83 110.9(7)
F10A C87 C83 109.0(7)
F7 C88 F9 106.9(4)
F7 C88 F8 105.2(4)
F9 C88 F8 105.5(4)
F7 C88 C85 114.2(4)
F9 C88 C85 112.7(4)
F8 C88 C85 111.6(4)
C92 C91 C96 115.5(3)
C92 C91 B 123.8(3)
C96 C91 B 120.5(3)
C91 C92 C93 122.7(3)
C92 C93 C94 120.6(4)
C92 C93 C97 119.1(3)
C94 C93 C97 120.3(4)
C95 C94 C93 117.2(4)
C96 C95 C94 121.9(4)
C96 C95 C98 118.5(4)
C94 C95 C98 119.5(4)
C95 C96 C91 121.9(4)
F13 C97 F14 106.0(4)
F13 C97 F15 105.7(4)
F14 C97 F15 105.6(4)
F13 C97 C93 113.3(4)
F14 C97 C93 113.1(3)
F15 C97 C93 112.5(4)
F18 C98 F16 107.6(5)
F18 C98 F17 107.6(5)
F16 C98 F17 101.1(4)
F18 C98 C95 114.6(4)
F16 C98 C95 113.9(4)
F17 C98 C95 110.9(4)
C106 C101 C102 115.1(4)
C106 C101 B 123.1(3)
C102 C101 B 121.3(3)
C103 C102 C101 122.6(4)
C104 C103 C102 120.9(4)
C104 C103 C107 120.4(4)
C102 C103 C107 118.6(4)
C105 C104 C103 117.8(4)
C104 C105 C106 120.6(4)
C104 C105 C108 119.1(4)
C106 C105 C108 120.3(4)
C105 C106 C101 123.0(4)
F20 C107 F21 106.0(6)
F20 C107 F19 106.7(5)
F21 C107 F19 104.8(5)
F20 C107 C103 112.8(5)
F21 C107 C103 112.2(5)
F19 C107 C103 113.8(5)
F22A C108 F24A 113.1(11)
F22B C108 F24B 111.8(15)
F22B C108 F23B 109.5(14)
F24B C108 F23B 96.4(11)
F22A C108 F23A 98.9(11)
F24A C108 F23A 100.4(10)
F22B C108 C105 114.7(8)
F22A C108 C105 115.3(9)
F24A C108 C105 116.4(6)
F24B C108 C105 112.7(9)
F23B C108 C105 110.2(7)
F23A C108 C105 110.0(7)
C112 C111 C116 115.6(4)
C112 C111 B 119.9(3)
C116 C111 B 124.2(3)
C113 C112 C111 122.4(4)
C114 C113 C112 121.1(4)
C114 C113 C117 120.3(4)
C112 C113 C117 118.7(4)
C113 C114 C115 118.1(4)
C116 C115 C114 120.3(4)
C116 C115 C118 121.5(4)
C114 C115 C118 118.1(4)
C115 C116 C111 122.4(4)
F27 C117 F25 105.9(5)
F27 C117 F26 107.3(4)
F25 C117 F26 103.7(4)
F27 C117 C113 113.0(4)
F25 C117 C113 113.3(4)
F26 C117 C113 112.9(4)
F30 C118 F28 104.7(5)
F30 C118 F29 107.8(6)
F28 C118 F29 104.3(6)
F30 C118 C115 111.8(5)
F28 C118 C115 114.1(5)
F29 C118 C115 113.4(4)
C101 B C91 103.1(3)
C101 B C81 113.7(3)
C91 B C81 112.6(3)
C101 B C111 112.2(3)
C91 B C111 112.3(3)
C81 B C111 103.2(3)

loop_
_geom_bond_atom_site_label_1
_geom_bond_atom_site_label_2
_geom_bond_distance
Au C71 2.070(3)
Au P 2.2798(8)
P C61 1.814(4)
P C51 1.830(4)
P C4 1.864(4)
F1A C77 1.253(11)
F2A C77 1.302(10)
F3A C77 1.262(12)
F1B C77 1.321(13)
F2B C77 1.274(12)
F3B C77 1.332(12)
F4 C78 1.335(6)
F5 C78 1.338(6)
F6 C78 1.324(6)
N1 C1 1.342(5)
N1 C2 1.385(5)
N1 C11 1.452(5)
N2 C1 1.344(5)
N2 C3 1.375(5)
N2 C31 1.459(5)
C1 C4 1.487(4)
C2 C3 1.342(6)
C11 C12 1.393(5)
C11 C16 1.406(6)
C12 C13 1.400(6)
C12 C17 1.518(6)
C13 C14 1.381(8)
C14 C15 1.362(7)
C15 C16 1.394(6)
C16 C20 1.519(6)
C17 C18 1.526(6)
C17 C19 1.533(6)
C20 C21 1.517(7)
C20 C22 1.540(7)
C31 C32 1.398(6)
C31 C36 1.401(5)
C32 C33 1.407(7)
C32 C37 1.520(6)
C33 C34 1.364(8)
C34 C35 1.377(8)
C35 C36 1.404(7)
C36 C40 1.514(6)
C37 C39 1.510(7)
C37 C38 1.514(7)
C40 C41 1.530(6)
C40 C42 1.543(7)
C51 C52 1.379(6)
C51 C56 1.383(5)
C52 C53 1.393(6)
C53 C54 1.371(7)
C54 C55 1.375(7)
C55 C56 1.382(6)
C61 C62 1.384(6)
C61 C66 1.399(5)
C62 C63 1.378(6)
C63 C64 1.377(7)
C64 C65 1.377(8)
C65 C66 1.374(7)
C71 C76 1.384(5)
C71 C72 1.391(5)
C72 C73 1.388(5)
C73 C74 1.390(6)
C73 C77 1.499(6)
C74 C75 1.382(6)
C75 C76 1.397(5)
C75 C78 1.493(6)
F7 C88 1.325(5)
F8 C88 1.343(5)
F9 C88 1.336(6)
F10A C87 1.404(16)
F11A C87 1.252(11)
F12A C87 1.252(13)
F10B C87 1.237(11)
F11B C87 1.266(14)
F12B C87 1.396(12)
F13 C97 1.321(5)
F14 C97 1.339(5)
F15 C97 1.339(5)
F16 C98 1.319(6)
F17 C98 1.343(6)
F18 C98 1.286(5)
F19 C107 1.323(6)
F20 C107 1.296(7)
F21 C107 1.314(7)
F22A C108 1.275(17)
F23A C108 1.393(14)
F24A C108 1.278(11)
F22B C108 1.210(15)
F23B C108 1.379(13)
F24B C108 1.290(16)
F25 C117 1.325(6)
F26 C117 1.331(6)
F27 C117 1.308(6)
F28 C118 1.314(7)
F29 C118 1.315(6)
F30 C118 1.299(7)
C81 C86 1.392(6)
C81 C82 1.398(5)
C81 B 1.640(6)
C82 C83 1.388(6)
C83 C84 1.374(6)
C83 C87 1.497(6)
C84 C85 1.400(6)
C85 C86 1.388(5)
C85 C88 1.490(6)
C91 C92 1.391(5)
C91 C96 1.404(5)
C91 B 1.639(5)
C92 C93 1.393(5)
C93 C94 1.394(5)
C93 C97 1.489(5)
C94 C95 1.382(6)
C95 C96 1.380(5)
C95 C98 1.504(5)
C101 C106 1.397(5)
C101 C102 1.399(5)
C101 B 1.633(6)
C102 C103 1.388(6)
C103 C104 1.388(6)
C103 C107 1.498(6)
C104 C105 1.387(6)
C105 C106 1.390(6)
C105 C108 1.496(6)
C111 C112 1.395(5)
C111 C116 1.400(5)
C111 B 1.643(6)
C112 C113 1.394(6)
C113 C114 1.371(6)
C113 C117 1.496(6)
C114 C115 1.399(6)
C115 C116 1.392(6)
C115 C118 1.489(6)

loop_
_geom_torsion_atom_site_label_1
_geom_torsion_atom_site_label_2
_geom_torsion_atom_site_label_3
_geom_torsion_atom_site_label_4
_geom_torsion
C2 N1 C1 N2 0.1(4)
C11 N1 C1 N2 173.5(3)
C2 N1 C1 C4 -175.4(3)
C11 N1 C1 C4 -2.0(6)
C3 N2 C1 N1 -0.1(4)
C31 N2 C1 N1 -172.6(3)
C3 N2 C1 C4 175.4(3)
C31 N2 C1 C4 2.9(6)
C1 N1 C2 C3 -0.1(4)
C11 N1 C2 C3 -173.4(4)
N1 C2 C3 N2 0.0(5)
C1 N2 C3 C2 0.0(5)
C31 N2 C3 C2 172.4(4)
N1 C1 C4 P -95.8(4)
N2 C1 C4 P 89.5(4)
C61 P C4 C1 -113.3(3)
C51 P C4 C1 137.7(3)
Au P C4 C1 10.3(3)
C1 N1 C11 C12 -69.8(5)
C2 N1 C11 C12 102.5(4)
C1 N1 C11 C16 111.5(4)
C2 N1 C11 C16 -76.2(5)
C16 C11 C12 C13 -2.9(6)
N1 C11 C12 C13 178.5(3)
C16 C11 C12 C17 173.7(4)
N1 C11 C12 C17 -4.9(5)
C11 C12 C13 C14 1.8(6)
C17 C12 C13 C14 -174.9(4)
C12 C13 C14 C15 0.9(8)
C13 C14 C15 C16 -2.8(8)
C14 C15 C16 C11 1.8(7)
C14 C15 C16 C20 179.1(5)
C12 C11 C16 C15 1.2(6)
N1 C11 C16 C15 179.8(4)
C12 C11 C16 C20 -176.0(4)
N1 C11 C16 C20 2.6(6)
C11 C12 C17 C18 151.3(4)
C13 C12 C17 C18 -32.2(6)
C11 C12 C17 C19 -83.4(5)
C13 C12 C17 C19 93.1(5)
C15 C16 C20 C21 42.0(6)
C11 C16 C20 C21 -140.9(4)
C15 C16 C20 C22 -82.1(6)
C11 C16 C20 C22 94.9(5)
C1 N2 C31 C32 79.0(5)
C3 N2 C31 C32 -92.2(5)
C1 N2 C31 C36 -101.3(4)
C3 N2 C31 C36 87.5(5)
C36 C31 C32 C33 2.4(7)
N2 C31 C32 C33 -177.9(4)
C36 C31 C32 C37 -174.7(4)
N2 C31 C32 C37 5.0(6)
C31 C32 C33 C34 -0.3(7)
C37 C32 C33 C34 176.8(5)
C32 C33 C34 C35 -2.0(9)
C33 C34 C35 C36 2.4(9)
C32 C31 C36 C35 -2.0(7)
N2 C31 C36 C35 178.3(4)
C32 C31 C36 C40 177.1(4)
N2 C31 C36 C40 -2.6(6)
C34 C35 C36 C31 -0.4(7)
C34 C35 C36 C40 -179.5(5)
C31 C32 C37 C39 108.3(5)
C33 C32 C37 C39 -68.6(6)
C31 C32 C37 C38 -128.9(5)
C33 C32 C37 C38 54.2(6)
C31 C36 C40 C41 147.0(4)
C35 C36 C40 C41 -34.0(6)
C31 C36 C40 C42 -88.8(5)
C35 C36 C40 C42 90.2(5)
C61 P C51 C52 -173.0(3)
C4 P C51 C52 -62.7(3)
Au P C51 C52 60.3(3)
C61 P C51 C56 6.6(4)
C4 P C51 C56 116.9(3)
Au P C51 C56 -120.1(3)
C56 C51 C52 C53 -1.9(6)
P C51 C52 C53 177.7(4)
C51 C52 C53 C54 2.0(7)
C52 C53 C54 C55 -0.5(8)
C53 C54 C55 C56 -1.2(8)
C54 C55 C56 C51 1.3(7)
C52 C51 C56 C55 0.3(6)
P C51 C56 C55 -179.3(4)
C51 P C61 C62 91.9(4)
C4 P C61 C62 -14.0(4)
Au P C61 C62 -137.6(3)
C51 P C61 C66 -83.0(3)
C4 P C61 C66 171.1(3)
Au P C61 C66 47.5(4)
C66 C61 C62 C63 -0.6(7)
P C61 C62 C63 -175.4(4)
C61 C62 C63 C64 1.4(8)
C62 C63 C64 C65 -1.2(8)
C63 C64 C65 C66 0.3(9)
C64 C65 C66 C61 0.4(8)
C62 C61 C66 C65 -0.3(7)
P C61 C66 C65 175.0(4)
C76 C71 C72 C73 0.0(6)
Au C71 C72 C73 175.9(3)
C71 C72 C73 C74 -0.4(7)
C71 C72 C73 C77 -179.9(4)
C72 C73 C74 C75 0.6(7)
C77 C73 C74 C75 -179.9(4)
C73 C74 C75 C76 -0.3(6)
C73 C74 C75 C78 178.5(4)
C72 C71 C76 C75 0.3(6)
Au C71 C76 C75 -175.6(3)
C74 C75 C76 C71 -0.2(7)
C78 C75 C76 C71 -178.9(4)
C72 C73 C77 F1A -56.5(11)
C74 C73 C77 F1A 124.0(11)
C72 C73 C77 F3A 66.0(10)
C74 C73 C77 F3A -113.5(10)
C72 C73 C77 F2B 144.4(13)
C74 C73 C77 F2B -35.1(14)
C72 C73 C77 F2A -178.5(12)
C74 C73 C77 F2A 2.0(13)
C72 C73 C77 F1B -96.3(11)
C74 C73 C77 F1B 84.2(11)
C72 C73 C77 F3B 21.9(14)
C74 C73 C77 F3B -157.6(13)
C74 C75 C78 F6 -99.8(5)
C76 C75 C78 F6 78.9(6)
C74 C75 C78 F4 20.8(6)
C76 C75 C78 F4 -160.4(4)
C74 C75 C78 F5 139.8(5)
C76 C75 C78 F5 -41.5(6)
C86 C81 C82 C83 -0.3(6)
B C81 C82 C83 -172.9(4)
C81 C82 C83 C84 -1.2(7)
C81 C82 C83 C87 178.4(5)
C82 C83 C84 C85 1.0(7)
C87 C83 C84 C85 -178.6(5)
C83 C84 C85 C86 0.7(6)
C83 C84 C85 C88 -176.2(4)
C84 C85 C86 C81 -2.3(6)
C88 C85 C86 C81 174.5(4)
C82 C81 C86 C85 2.1(6)
B C81 C86 C85 174.6(4)
C84 C83 C87 F10B 175.9(14)
C82 C83 C87 F10B -3.7(16)
C84 C83 C87 F11A -20.5(17)
C82 C83 C87 F11A 159.8(16)
C84 C83 C87 F12A 117(2)
C82 C83 C87 F12A -63(2)
C84 C83 C87 F11B -54.6(17)
C82 C83 C87 F11B 125.7(16)
C84 C83 C87 F12B 60.2(12)
C82 C83 C87 F12B -119.4(12)
C84 C83 C87 F10A -131.0(11)
C82 C83 C87 F10A 49.4(12)
C86 C85 C88 F7 22.3(6)
C84 C85 C88 F7 -160.9(4)
C86 C85 C88 F9 144.7(4)
C84 C85 C88 F9 -38.5(6)
C86 C85 C88 F8 -96.9(5)
C84 C85 C88 F8 79.9(5)
C96 C91 C92 C93 2.7(6)
B C91 C92 C93 178.3(4)
C91 C92 C93 C94 -1.1(7)
C91 C92 C93 C97 177.1(4)
C92 C93 C94 C95 -1.2(6)
C97 C93 C94 C95 -179.4(4)
C93 C94 C95 C96 1.8(7)
C93 C94 C95 C98 177.9(4)
C94 C95 C96 C91 -0.2(7)
C98 C95 C96 C91 -176.3(4)
C92 C91 C96 C95 -2.0(6)
B C91 C96 C95 -177.8(4)
C92 C93 C97 F13 79.3(5)
C94 C93 C97 F13 -102.5(5)
C92 C93 C97 F14 -160.1(4)
C94 C93 C97 F14 18.1(6)
C92 C93 C97 F15 -40.5(6)
C94 C93 C97 F15 137.7(4)
C96 C95 C98 F18 -165.3(5)
C94 C95 C98 F18 18.5(7)
C96 C95 C98 F16 -40.7(6)
C94 C95 C98 F16 143.1(5)
C96 C95 C98 F17 72.6(6)
C94 C95 C98 F17 -103.6(5)
C106 C101 C102 C103 -0.2(6)
B C101 C102 C103 -172.3(4)
C101 C102 C103 C104 0.3(7)
C101 C102 C103 C107 -178.1(4)
C102 C103 C104 C105 0.4(7)
C107 C103 C104 C105 178.7(5)
C103 C104 C105 C106 -1.1(7)
C103 C104 C105 C108 179.7(5)
C104 C105 C106 C101 1.2(7)
C108 C105 C106 C101 -179.6(4)
C102 C101 C106 C105 -0.5(6)
B C101 C106 C105 171.4(4)
C104 C103 C107 F20 -119.1(6)
C102 C103 C107 F20 59.3(7)
C104 C103 C107 F21 121.3(6)
C102 C103 C107 F21 -60.3(7)
C104 C103 C107 F19 2.6(8)
C102 C103 C107 F19 -179.0(5)
C104 C105 C108 F22B 95.4(18)
C106 C105 C108 F22B -83.7(18)
C104 C105 C108 F22A -113.0(11)
C106 C105 C108 F22A 67.9(12)
C104 C105 C108 F24A 23.1(12)
C106 C105 C108 F24A -156.1(11)
C104 C105 C108 F24B -135.1(11)
C106 C105 C108 F24B 45.7(13)
C104 C105 C108 F23B -28.7(10)
C106 C105 C108 F23B 152.1(9)
C104 C105 C108 F23A 136.4(8)
C106 C105 C108 F23A -42.8(9)
C116 C111 C112 C113 -0.8(6)
B C111 C112 C113 172.5(4)
C111 C112 C113 C114 1.4(6)
C111 C112 C113 C117 180.0(4)
C112 C113 C114 C115 -0.3(6)
C117 C113 C114 C115 -178.8(4)
C113 C114 C115 C116 -1.4(7)
C113 C114 C115 C118 175.9(5)
C114 C115 C116 C111 2.0(7)
C118 C115 C116 C111 -175.1(5)
C112 C111 C116 C115 -0.9(6)
B C111 C116 C115 -173.8(4)
C114 C113 C117 F27 105.5(6)
C112 C113 C117 F27 -73.1(6)
C114 C113 C117 F25 -134.1(5)
C112 C113 C117 F25 47.3(6)
C114 C113 C117 F26 -16.5(6)
C112 C113 C117 F26 164.8(4)
C116 C115 C118 F30 101.3(6)
C114 C115 C118 F30 -75.9(7)
C116 C115 C118 F28 -140.2(5)
C114 C115 C118 F28 42.7(7)
C116 C115 C118 F29 -20.9(8)
C114 C115 C118 F29 161.9(5)
C106 C101 B C91 -86.4(4)
C102 C101 B C91 85.0(4)
C106 C101 B C81 151.3(4)
C102 C101 B C81 -37.2(5)
C106 C101 B C111 34.6(5)
C102 C101 B C111 -153.9(4)
C92 C91 B C101 -95.4(4)
C96 C91 B C101 80.0(4)
C92 C91 B C81 27.5(6)
C96 C91 B C81 -157.0(4)
C92 C91 B C111 143.6(4)
C96 C91 B C111 -41.0(5)
C86 C81 B C101 152.5(4)
C82 C81 B C101 -35.4(5)
C86 C81 B C91 35.7(5)
C82 C81 B C91 -152.2(4)
C86 C81 B C111 -85.7(4)
C82 C81 B C111 86.4(4)
C112 C111 B C101 47.6(5)
C116 C111 B C101 -139.7(4)
C112 C111 B C91 163.2(4)
C116 C111 B C91 -24.2(5)
C112 C111 B C81 -75.2(4)
C116 C111 B C81 97.4(4)
